data_2235058
loop_
_publ_author_name
'Wang, De-Cheng'
'Li, Xiao-Rong'
'Gao, Lei'
'Hai, Yong'
'Wang, Jiang-Ning'

_publ_section_title
;
 <i>N</i>'-(2-Chlorobenzylidene)-4-methylbenzohydrazide
;
_journal_coeditor_code HB6816
_journal_issue 6
_journal_name_full 'Acta Crystallographica Section E'
_journal_page_first o1960
_journal_paper_doi 10.1107/S1600536812024099
_journal_volume 68
_journal_year 2012
_chemical_formula_iupac 'C15 H13 Cl N2 O'
_chemical_formula_moiety 'C15 H13 Cl N2 O'
_chemical_formula_sum 'C15 H13 Cl N2 O'
_chemical_formula_weight 272.72
_chemical_name_systematic
;
<i>N</i>'-(2-Chlorobenzylidene)-4-methylbenzohydrazide
;
_space_group_IT_number 14
_symmetry_cell_setting monoclinic
_symmetry_space_group_name_Hall '-P 2ybc'
_symmetry_space_group_name_H-M 'P 1 21/c 1'
_atom_sites_solution_hydrogens geom
_atom_sites_solution_primary direct
_atom_sites_solution_secondary difmap
_audit_creation_method SHELXL-97
_cell_angle_alpha 90.00
_cell_angle_beta 96.576(2)
_cell_angle_gamma 90.00
_cell_formula_units_Z 4
_cell_length_a 11.0697(14)
_cell_length_b 13.4436(16)
_cell_length_c 9.1643(11)
_cell_measurement_reflns_used 5323
_cell_measurement_temperature 298(2)
_cell_measurement_theta_max 24.3
_cell_measurement_theta_min 2.4
_cell_volume 1354.8(3)
_computing_cell_refinement 'SAINT (Bruker, 1998)'
_computing_data_collection 'SMART (Bruker, 1998)'
_computing_data_reduction 'SAINT (Bruker, 1998)'
_computing_molecular_graphics 'SHELXTL (Sheldrick, 2008)'
_computing_publication_material 'SHELXTL (Sheldrick, 2008)'
_computing_structure_refinement 'SHELXL97 (Sheldrick, 2008)'
_computing_structure_solution 'SHELXS97 (Sheldrick, 2008)'
_diffrn_ambient_temperature 298(2)
_diffrn_measured_fraction_theta_full 0.997
_diffrn_measured_fraction_theta_max 0.997
_diffrn_measurement_device_type 'Bruker SMART CCD'
_diffrn_measurement_method '\w scans'
_diffrn_radiation_monochromator graphite
_diffrn_radiation_source 'fine-focus sealed tube'
_diffrn_radiation_type MoK\a
_diffrn_radiation_wavelength 0.71073
_diffrn_reflns_av_R_equivalents 0.0262
_diffrn_reflns_av_sigmaI/netI 0.0196
_diffrn_reflns_limit_h_max 12
_diffrn_reflns_limit_h_min -11
_diffrn_reflns_limit_k_max 15
_diffrn_reflns_limit_k_min -15
_diffrn_reflns_limit_l_max 10
_diffrn_reflns_limit_l_min -9
_diffrn_reflns_number 11486
_diffrn_reflns_theta_full 23.86
_diffrn_reflns_theta_max 23.86
_diffrn_reflns_theta_min 2.39
_diffrn_standards_number 0
_exptl_absorpt_coefficient_mu 0.275
_exptl_absorpt_correction_T_max 0.9810
_exptl_absorpt_correction_T_min 0.9731
_exptl_absorpt_correction_type multi-scan
_exptl_absorpt_process_details '(SADABS; Sheldrick, 1996)'
_exptl_crystal_colour colorless
_exptl_crystal_density_diffrn 1.337
_exptl_crystal_density_method 'not measured'
_exptl_crystal_description block
_exptl_crystal_F_000 568
_exptl_crystal_size_max 0.10
_exptl_crystal_size_mid 0.10
_exptl_crystal_size_min 0.07
_refine_diff_density_max 0.158
_refine_diff_density_min -0.180
_refine_ls_extinction_method none
_refine_ls_goodness_of_fit_ref 1.030
_refine_ls_hydrogen_treatment mixed
_refine_ls_matrix_type full
_refine_ls_number_parameters 176
_refine_ls_number_reflns 2096
_refine_ls_number_restraints 1
_refine_ls_restrained_S_all 1.030
_refine_ls_R_factor_all 0.0513
_refine_ls_R_factor_gt 0.0368
_refine_ls_shift/su_max 0.000
_refine_ls_shift/su_mean 0.000
_refine_ls_structure_factor_coef Fsqd
_refine_ls_weighting_details 'calc w=1/[\s^2^(Fo^2^)+(0.0510P)^2^+0.4392P] where P=(Fo^2^+2Fc^2^)/3'
_refine_ls_weighting_scheme calc
_refine_ls_wR_factor_gt 0.0940
_refine_ls_wR_factor_ref 0.1040
_reflns_number_gt 1682
_reflns_number_total 2096
_reflns_threshold_expression I>2\s(I)
_cod_data_source_file hb6816.cif
_cod_data_source_block I
_cod_original_sg_symbol_H-M 'P 21/c'
_cod_database_code 2235058
_cod_database_fobs_code 2235058

loop_
_symmetry_equiv_pos_as_xyz
'x, y, z'
'-x, y+1/2, -z+1/2'
'-x, -y, -z'
'x, -y-1/2, z-1/2'

loop_
_atom_site_type_symbol
_atom_site_label
_atom_site_fract_x
_atom_site_fract_y
_atom_site_fract_z
_atom_site_U_iso_or_equiv
_atom_site_adp_type
_atom_site_calc_flag
_atom_site_refinement_flags
_atom_site_occupancy
_atom_site_symmetry_multiplicity
Cl Cl1 0.73671(7) -0.12300(4) 0.12887(7) 0.0804(3) Uani d . 1 1
N N1 0.68758(14) 0.16431(11) -0.06660(16) 0.0437(4) Uani d . 1 1
N N2 0.73084(15) 0.24311(11) 0.02057(16) 0.0440(4) Uani d D 1 1
O O1 0.76428(13) 0.33102(10) -0.18063(13) 0.0560(4) Uani d . 1 1
C C1 0.62975(16) -0.00454(13) -0.0883(2) 0.0444(5) Uani d . 1 1
C C2 0.65016(18) -0.10128(14) -0.0383(2) 0.0508(5) Uani d . 1 1
C C3 0.6060(2) -0.18270(15) -0.1196(2) 0.0611(6) Uani d . 1 1
H H3 0.6209 -0.2467 -0.0835 0.073 Uiso calc R 1 1
C C4 0.5403(2) -0.16849(17) -0.2538(3) 0.0673(6) Uani d . 1 1
H H4 0.5098 -0.2229 -0.3088 0.081 Uiso calc R 1 1
C C5 0.5195(2) -0.07398(17) -0.3069(2) 0.0655(6) Uani d . 1 1
H H5 0.4752 -0.0645 -0.3984 0.079 Uiso calc R 1 1
C C6 0.56356(18) 0.00679(16) -0.2258(2) 0.0548(5) Uani d . 1 1
H H6 0.5489 0.0704 -0.2636 0.066 Uiso calc R 1 1
C C7 0.67597(17) 0.08183(13) -0.0024(2) 0.0453(5) Uani d . 1 1
H H7 0.6967 0.0764 0.0986 0.054 Uiso calc R 1 1
C C8 0.76952(17) 0.32495(13) -0.04646(19) 0.0415(4) Uani d . 1 1
C C9 0.81732(17) 0.40832(12) 0.04982(19) 0.0404(4) Uani d . 1 1
C C10 0.86287(18) 0.39728(13) 0.1951(2) 0.0455(5) Uani d . 1 1
H H10 0.8641 0.3347 0.2385 0.055 Uiso calc R 1 1
C C11 0.90664(18) 0.47857(15) 0.2764(2) 0.0534(5) Uani d . 1 1
H H11 0.9381 0.4694 0.3740 0.064 Uiso calc R 1 1
C C12 0.90528(18) 0.57268(14) 0.2177(2) 0.0527(5) Uani d . 1 1
C C13 0.8605(2) 0.58265(16) 0.0728(3) 0.0707(7) Uani d . 1 1
H H13 0.8585 0.6454 0.0299 0.085 Uiso calc R 1 1
C C14 0.8183(2) 0.50216(15) -0.0111(2) 0.0661(6) Uani d . 1 1
H H14 0.7903 0.5111 -0.1098 0.079 Uiso calc R 1 1
C C15 0.9510(2) 0.66110(18) 0.3086(3) 0.0776(7) Uani d . 1 1
H H15A 0.9073 0.6662 0.3930 0.116 Uiso calc R 1 1
H H15B 0.9387 0.7205 0.2507 0.116 Uiso calc R 1 1
H H15C 1.0362 0.6530 0.3402 0.116 Uiso calc R 1 1
H H2 0.740(2) 0.2368(18) 0.1184(11) 0.080 Uiso d D 1 1

loop_
_atom_site_aniso_label
_atom_site_aniso_U_11
_atom_site_aniso_U_22
_atom_site_aniso_U_33
_atom_site_aniso_U_12
_atom_site_aniso_U_13
_atom_site_aniso_U_23
Cl1 0.1227(6) 0.0485(4) 0.0643(4) 0.0043(3) -0.0136(4) 0.0008(3)
N1 0.0568(10) 0.0352(8) 0.0386(9) -0.0009(7) 0.0025(7) -0.0062(7)
N2 0.0665(10) 0.0329(8) 0.0319(8) -0.0025(7) 0.0022(8) -0.0019(7)
O1 0.0919(11) 0.0446(8) 0.0314(7) -0.0007(7) 0.0065(7) 0.0009(6)
C1 0.0503(11) 0.0411(10) 0.0433(11) -0.0045(8) 0.0118(9) -0.0052(8)
C2 0.0595(12) 0.0430(11) 0.0510(12) -0.0032(9) 0.0104(10) -0.0071(9)
C3 0.0737(14) 0.0397(11) 0.0710(15) -0.0060(10) 0.0132(12) -0.0104(10)
C4 0.0755(15) 0.0543(14) 0.0714(16) -0.0171(11) 0.0052(13) -0.0230(12)
C5 0.0703(15) 0.0673(15) 0.0565(13) -0.0130(11) -0.0027(11) -0.0109(11)
C6 0.0607(12) 0.0499(12) 0.0528(12) -0.0068(10) 0.0028(10) -0.0039(10)
C7 0.0591(12) 0.0387(10) 0.0380(10) -0.0013(9) 0.0054(9) -0.0036(8)
C8 0.0542(11) 0.0357(10) 0.0343(10) 0.0069(8) 0.0044(8) 0.0016(8)
C9 0.0508(11) 0.0338(9) 0.0373(10) 0.0016(8) 0.0074(8) 0.0007(7)
C10 0.0599(12) 0.0358(10) 0.0404(11) -0.0023(8) 0.0033(9) 0.0043(8)
C11 0.0643(13) 0.0512(12) 0.0427(11) -0.0079(10) -0.0019(9) -0.0029(9)
C12 0.0534(12) 0.0444(12) 0.0610(13) -0.0091(9) 0.0099(10) -0.0072(10)
C13 0.1038(19) 0.0339(11) 0.0721(16) -0.0111(11) 0.0008(14) 0.0086(10)
C14 0.1066(18) 0.0429(12) 0.0456(12) -0.0066(12) -0.0057(12) 0.0091(10)
C15 0.0850(17) 0.0563(14) 0.0914(19) -0.0249(12) 0.0092(14) -0.0196(13)

loop_
_atom_type_symbol
_atom_type_description
_atom_type_scat_dispersion_real
_atom_type_scat_dispersion_imag
_atom_type_scat_source
C C 0.0033 0.0016 'International Tables Vol C Tables 4.2.6.8 and 6.1.1.4'
H H 0.0000 0.0000 'International Tables Vol C Tables 4.2.6.8 and 6.1.1.4'
N N 0.0061 0.0033 'International Tables Vol C Tables 4.2.6.8 and 6.1.1.4'
O O 0.0106 0.0060 'International Tables Vol C Tables 4.2.6.8 and 6.1.1.4'
Cl Cl 0.1484 0.1585 'International Tables Vol C Tables 4.2.6.8 and 6.1.1.4'

loop_
_geom_angle_atom_site_label_1
_geom_angle_atom_site_label_2
_geom_angle_atom_site_label_3
_geom_angle
C7 N1 N2 116.71(15)
C8 N2 N1 117.93(14)
C8 N2 H2 121.8(16)
N1 N2 H2 119.9(16)
C2 C1 C6 116.78(17)
C2 C1 C7 122.13(17)
C6 C1 C7 121.09(17)
C3 C2 C1 121.96(19)
C3 C2 Cl1 117.91(16)
C1 C2 Cl1 120.10(14)
C4 C3 C2 119.5(2)
C4 C3 H3 120.2
C2 C3 H3 120.2
C3 C4 C5 119.95(19)
C3 C4 H4 120.0
C5 C4 H4 120.0
C4 C5 C6 120.4(2)
C4 C5 H5 119.8
C6 C5 H5 119.8
C5 C6 C1 121.4(2)
C5 C6 H6 119.3
C1 C6 H6 119.3
N1 C7 C1 119.45(16)
N1 C7 H7 120.3
C1 C7 H7 120.3
O1 C8 N2 121.86(16)
O1 C8 C9 121.18(16)
N2 C8 C9 116.96(15)
C10 C9 C14 118.10(17)
C10 C9 C8 123.99(15)
C14 C9 C8 117.90(16)
C9 C10 C11 120.29(17)
C9 C10 H10 119.9
C11 C10 H10 119.9
C12 C11 C10 122.04(18)
C12 C11 H11 119.0
C10 C11 H11 119.0
C13 C12 C11 117.12(18)
C13 C12 C15 121.4(2)
C11 C12 C15 121.5(2)
C12 C13 C14 121.75(19)
C12 C13 H13 119.1
C14 C13 H13 119.1
C13 C14 C9 120.66(19)
C13 C14 H14 119.7
C9 C14 H14 119.7
C12 C15 H15A 109.5
C12 C15 H15B 109.5
H15A C15 H15B 109.5
C12 C15 H15C 109.5
H15A C15 H15C 109.5
H15B C15 H15C 109.5

loop_
_geom_bond_atom_site_label_1
_geom_bond_atom_site_label_2
_geom_bond_distance
Cl1 C2 1.736(2)
N1 C7 1.269(2)
N1 N2 1.379(2)
N2 C8 1.353(2)
N2 H2 0.895(9)
O1 C8 1.227(2)
C1 C2 1.389(3)
C1 C6 1.391(3)
C1 C7 1.462(2)
C2 C3 1.382(3)
C3 C4 1.368(3)
C3 H3 0.9300
C4 C5 1.371(3)
C4 H4 0.9300
C5 C6 1.374(3)
C5 H5 0.9300
C6 H6 0.9300
C7 H7 0.9300
C8 C9 1.486(2)
C9 C10 1.376(3)
C9 C14 1.380(3)
C10 C11 1.379(3)
C10 H10 0.9300
C11 C12 1.374(3)
C11 H11 0.9300
C12 C13 1.370(3)
C12 C15 1.505(3)
C13 C14 1.377(3)
C13 H13 0.9300
C14 H14 0.9300
C15 H15A 0.9600
C15 H15B 0.9600
C15 H15C 0.9600

loop_
_geom_hbond_atom_site_label_D
_geom_hbond_atom_site_label_H
_geom_hbond_atom_site_label_A
_geom_hbond_site_symmetry_A
_geom_hbond_distance_DH
_geom_hbond_distance_HA
_geom_hbond_distance_DA
_geom_hbond_angle_DHA
N2 H2 O1 4_566 0.895(9) 2.045(13) 2.8976(19) 159(2)

loop_
_cod_related_entry_id
_cod_related_entry_database
_cod_related_entry_code
1 ChemSpider 4490322
